data_7150046
loop_
_publ_author_name
'Fitchett, Christopher M.'
'Richardson, Chris'
'Steel, Peter J.'

_publ_section_title
;
 Solid state conformations of symmetrical aromatic biheterocycles: an
 X-ray crystallographic investigation.
;
_journal_issue 3
_journal_name_full 'Organic &amp; biomolecular chemistry'
_journal_page_first 498
_journal_page_last 502
_journal_paper_doi 10.1039/b416553e
_journal_volume 3
_journal_year 2005
_chemical_formula_moiety 'C18 H12 N2'
_chemical_formula_sum 'C18 H12 N2'
_chemical_formula_weight 256.30
_chemical_name_common 3,3'-Biquinoline
_chemical_name_systematic
;
3,3'-Biquinoline
;
_space_group_IT_number 14
_symmetry_cell_setting monoclinic
_symmetry_space_group_name_Hall '-P 2yn'
_symmetry_space_group_name_H-M 'P 1 21/n 1'
_atom_sites_solution_hydrogens geom
_atom_sites_solution_primary direct
_atom_sites_solution_secondary difmap
_audit_creation_method SHELXL-97
_cell_angle_alpha 90.00
_cell_angle_beta 107.109(18)
_cell_angle_gamma 90.00
_cell_formula_units_Z 2
_cell_length_a 8.964(6)
_cell_length_b 6.265(4)
_cell_length_c 11.241(8)
_cell_measurement_temperature 163(2)
_cell_volume 603.4(7)
_computing_cell_refinement 'Bruker SMART'
_computing_data_collection 'Bruker SMART'
_computing_data_reduction 'Bruker SHELXTL'
_computing_molecular_graphics 'Bruker SHELXTL'
_computing_publication_material 'Bruker SHELXTL'
_computing_structure_refinement 'SHELXL-97 (Sheldrick, 1997)'
_computing_structure_solution 'SHELXS-97 (Sheldrick, 1990)'
_diffrn_ambient_temperature 163(2)
_diffrn_measured_fraction_theta_full 1.000
_diffrn_measured_fraction_theta_max 1.000
_diffrn_measurement_device_type 'CCD area detector'
_diffrn_measurement_method 'phi and omega scans'
_diffrn_radiation_monochromator graphite
_diffrn_radiation_source 'fine-focus sealed tube'
_diffrn_radiation_type MoK\a
_diffrn_radiation_wavelength 0.71073
_diffrn_reflns_av_R_equivalents 0.0683
_diffrn_reflns_av_sigmaI/netI 0.0798
_diffrn_reflns_limit_h_max 10
_diffrn_reflns_limit_h_min -10
_diffrn_reflns_limit_k_max 4
_diffrn_reflns_limit_k_min -7
_diffrn_reflns_limit_l_max 13
_diffrn_reflns_limit_l_min -13
_diffrn_reflns_number 6814
_diffrn_reflns_theta_full 25.05
_diffrn_reflns_theta_max 25.05
_diffrn_reflns_theta_min 2.57
_exptl_absorpt_coefficient_mu 0.084
_exptl_absorpt_correction_T_max 1.0000
_exptl_absorpt_correction_T_min 0.7019
_exptl_absorpt_correction_type multi-scan
_exptl_absorpt_process_details 'Blessing Acta Cryst. 1995(A51) 33-38'
_exptl_crystal_colour colourless
_exptl_crystal_density_diffrn 1.411
_exptl_crystal_density_method 'not measured'
_exptl_crystal_description plate
_exptl_crystal_F_000 268
_exptl_crystal_size_max 0.35
_exptl_crystal_size_mid 0.25
_exptl_crystal_size_min 0.01
_refine_diff_density_max 0.193
_refine_diff_density_min -0.172
_refine_diff_density_rms 0.053
_refine_ls_extinction_coef 0.043(5)
_refine_ls_extinction_expression Fc^*^=kFc[1+0.001xFc^2^\l^3^/sin(2\q)]^-1/4^
_refine_ls_extinction_method SHELXL
_refine_ls_goodness_of_fit_ref 0.843
_refine_ls_hydrogen_treatment constr
_refine_ls_matrix_type full
_refine_ls_number_parameters 92
_refine_ls_number_reflns 1070
_refine_ls_number_restraints 0
_refine_ls_restrained_S_all 0.843
_refine_ls_R_factor_all 0.1043
_refine_ls_R_factor_gt 0.0433
_refine_ls_shift/su_max 0.001
_refine_ls_shift/su_mean 0.000
_refine_ls_structure_factor_coef Fsqd
_refine_ls_weighting_details 'calc w=1/[\s^2^(Fo^2^)+(0.0529P)^2^+0.0000P] where P=(Fo^2^+2Fc^2^)/3'
_refine_ls_weighting_scheme calc
_refine_ls_wR_factor_gt 0.0907
_refine_ls_wR_factor_ref 0.1035
_reflns_number_gt 532
_reflns_number_total 1070
_reflns_threshold_expression >2sigma(I)
_cod_data_source_file b416553e.txt
_cod_data_source_block 3cfla
_cod_depositor_comments
;
The following automatic conversions were performed:
'_symmetry_cell_setting' value 'Monoclinic' changed to 'monoclinic'
according to '/home/adriana/struct/CIF-dictionaries/cif_core.dic'
dictionary named 'cif_core.dic' version 2.4.1 from 2010-06-29.

Automatic conversion script
Id: cif_fix_enum 1555 2011-01-17 13:19:09Z saulius 
;
_cod_original_cell_volume 603.3(7)
_cod_original_sg_symbol_H-M P2(1)/n
_cod_database_code 7150046

loop_
_symmetry_equiv_pos_as_xyz
'x, y, z'
'-x+1/2, y+1/2, -z+1/2'
'-x, -y, -z'
'x-1/2, -y-1/2, z-1/2'

loop_
_atom_site_label
_atom_site_type_symbol
_atom_site_fract_x
_atom_site_fract_y
_atom_site_fract_z
_atom_site_U_iso_or_equiv
_atom_site_adp_type
_atom_site_occupancy
_atom_site_symmetry_multiplicity
_atom_site_calc_flag
_atom_site_refinement_flags
_atom_site_disorder_assembly
_atom_site_disorder_group
N1 N 1.0826(2) 0.3186(3) 0.71406(18) 0.0307(6) Uani 1 1 d . . .
C2 C 1.0934(3) 0.1518(4) 0.6477(2) 0.0292(6) Uani 1 1 d . . .
H2A H 1.1809 0.0609 0.6792 0.035 Uiso 1 1 calc R . .
C3 C 0.9862(3) 0.0957(3) 0.5334(2) 0.0231(6) Uani 1 1 d . . .
C4 C 0.8610(3) 0.2247(3) 0.4907(2) 0.0264(6) Uani 1 1 d . . .
H4A H 0.7844 0.1923 0.4144 0.032 Uiso 1 1 calc R . .
C4A C 0.8439(3) 0.4047(3) 0.5580(2) 0.0244(6) Uani 1 1 d . . .
C5 C 0.7164(3) 0.5428(4) 0.5182(2) 0.0324(7) Uani 1 1 d . . .
H5A H 0.6367 0.5141 0.4429 0.039 Uiso 1 1 calc R . .
C6 C 0.7059(3) 0.7176(4) 0.5864(2) 0.0346(7) Uani 1 1 d . . .
H6A H 0.6183 0.8098 0.5593 0.042 Uiso 1 1 calc R . .
C7 C 0.8223(3) 0.7624(4) 0.6954(2) 0.0320(7) Uani 1 1 d . . .
H7A H 0.8149 0.8868 0.7417 0.038 Uiso 1 1 calc R . .
C8 C 0.9459(3) 0.6313(3) 0.7365(2) 0.0313(7) Uani 1 1 d . . .
H8A H 1.0249 0.6631 0.8116 0.038 Uiso 1 1 calc R . .
C8A C 0.9577(3) 0.4482(3) 0.6685(2) 0.0242(6) Uani 1 1 d . . .

loop_
_atom_site_aniso_label
_atom_site_aniso_U_11
_atom_site_aniso_U_22
_atom_site_aniso_U_33
_atom_site_aniso_U_23
_atom_site_aniso_U_13
_atom_site_aniso_U_12
N1 0.0306(13) 0.0264(12) 0.0324(14) -0.0043(11) 0.0053(11) 0.0022(10)
C2 0.0293(15) 0.0247(14) 0.0306(16) -0.0055(12) 0.0045(12) 0.0026(12)
C3 0.0234(13) 0.0199(13) 0.0249(15) 0.0025(10) 0.0056(12) -0.0022(11)
C4 0.0309(15) 0.0190(13) 0.0269(15) -0.0019(11) 0.0049(12) -0.0019(12)
C4A 0.0289(15) 0.0198(13) 0.0244(15) 0.0039(11) 0.0079(13) 0.0018(11)
C5 0.0367(16) 0.0267(15) 0.0314(15) 0.0000(12) 0.0062(13) 0.0037(12)
C6 0.0392(18) 0.0249(14) 0.0409(18) 0.0017(13) 0.0136(15) 0.0076(12)
C7 0.0418(17) 0.0184(13) 0.0412(18) -0.0020(12) 0.0206(15) 0.0000(12)
C8 0.0330(16) 0.0269(14) 0.0349(17) -0.0039(12) 0.0116(13) -0.0052(12)
C8A 0.0280(14) 0.0185(13) 0.0275(15) -0.0011(12) 0.0101(12) -0.0023(12)

loop_
_atom_type_symbol
_atom_type_description
_atom_type_scat_dispersion_real
_atom_type_scat_dispersion_imag
_atom_type_scat_source
C C 0.0033 0.0016 'International Tables Vol C Tables 4.2.6.8 and 6.1.1.4'
H H 0.0000 0.0000 'International Tables Vol C Tables 4.2.6.8 and 6.1.1.4'
N N 0.0061 0.0033 'International Tables Vol C Tables 4.2.6.8 and 6.1.1.4'

loop_
_geom_angle_atom_site_label_1
_geom_angle_atom_site_label_2
_geom_angle_atom_site_label_3
_geom_angle
_geom_angle_site_symmetry_1
_geom_angle_site_symmetry_3
_geom_angle_publ_flag
C2 N1 C8A 117.1(2) . . ?
N1 C2 C3 125.3(2) . . ?
N1 C2 H2A 117.3 . . ?
C3 C2 H2A 117.3 . . ?
C4 C3 C2 116.6(2) . . ?
C4 C3 C3 123.5(3) . 3_756 ?
C2 C3 C3 119.9(3) . 3_756 ?
C3 C4 C4A 120.3(2) . . ?
C3 C4 H4A 119.8 . . ?
C4A C4 H4A 119.8 . . ?
C8A C4A C4 118.5(2) . . ?
C8A C4A C5 118.9(2) . . ?
C4 C4A C5 122.6(2) . . ?
C6 C5 C4A 120.3(2) . . ?
C6 C5 H5A 119.8 . . ?
C4A C5 H5A 119.8 . . ?
C5 C6 C7 120.3(2) . . ?
C5 C6 H6A 119.8 . . ?
C7 C6 H6A 119.8 . . ?
C8 C7 C6 120.6(2) . . ?
C8 C7 H7A 119.7 . . ?
C6 C7 H7A 119.7 . . ?
C7 C8 C8A 119.9(2) . . ?
C7 C8 H8A 120.0 . . ?
C8A C8 H8A 120.0 . . ?
N1 C8A C4A 122.0(2) . . ?
N1 C8A C8 118.1(2) . . ?
C4A C8A C8 119.9(2) . . ?

loop_
_geom_bond_atom_site_label_1
_geom_bond_atom_site_label_2
_geom_bond_distance
_geom_bond_site_symmetry_2
_geom_bond_publ_flag
N1 C2 1.304(3) . ?
N1 C8A 1.356(3) . ?
C2 C3 1.404(3) . ?
C2 H2A 0.9500 . ?
C3 C4 1.351(3) . ?
C3 C3 1.473(4) 3_756 ?
C4 C4A 1.391(3) . ?
C4 H4A 0.9500 . ?
C4A C8A 1.383(3) . ?
C4A C5 1.397(3) . ?
C5 C6 1.356(3) . ?
C5 H5A 0.9500 . ?
C6 C7 1.384(3) . ?
C6 H6A 0.9500 . ?
C7 C8 1.347(3) . ?
C7 H7A 0.9500 . ?
C8 C8A 1.400(3) . ?
C8 H8A 0.9500 . ?

loop_
_geom_torsion_atom_site_label_1
_geom_torsion_atom_site_label_2
_geom_torsion_atom_site_label_3
_geom_torsion_atom_site_label_4
_geom_torsion
_geom_torsion_site_symmetry_1
_geom_torsion_site_symmetry_2
_geom_torsion_site_symmetry_3
_geom_torsion_site_symmetry_4
_geom_torsion_publ_flag
C8A N1 C2 C3 -0.2(3) . . . . ?
N1 C2 C3 C4 -1.0(3) . . . . ?
N1 C2 C3 C3 179.0(3) . . . 3_756 ?
C2 C3 C4 C4A 0.9(3) . . . . ?
C3 C3 C4 C4A -179.1(2) 3_756 . . . ?
C3 C4 C4A C8A 0.3(3) . . . . ?
C3 C4 C4A C5 -179.8(2) . . . . ?
C8A C4A C5 C6 0.7(3) . . . . ?
C4 C4A C5 C6 -179.2(2) . . . . ?
C4A C5 C6 C7 0.8(4) . . . . ?
C5 C6 C7 C8 -1.3(4) . . . . ?
C6 C7 C8 C8A 0.2(3) . . . . ?
C2 N1 C8A C4A 1.5(3) . . . . ?
C2 N1 C8A C8 -178.3(2) . . . . ?
C4 C4A C8A N1 -1.6(3) . . . . ?
C5 C4A C8A N1 178.5(2) . . . . ?
C4 C4A C8A C8 178.2(2) . . . . ?
C5 C4A C8A C8 -1.7(3) . . . . ?
C7 C8 C8A N1 -179.0(2) . . . . ?
C7 C8 C8A C4A 1.2(3) . . . . ?
